data_7029593
loop_
_publ_author_name
'Kociok-K\"ohn, Gabriele'
'Mahon, Mary F.'
'Molloy, Kieran C.'
'Price, Gareth J.'
'Prior, Timothy J.'
'Smith, Douglas R. G.'

_publ_section_title
;
 Biomimetic polyorganosiloxanes: model compounds for new materials.
;
_journal_issue 21
_journal_name_full 'Dalton transactions (Cambridge, England : 2003)'
_journal_page_first 7734
_journal_page_last 7746
_journal_paper_doi 10.1039/c4dt00554f
_journal_volume 43
_journal_year 2014
_chemical_formula_moiety 'C4 H8 N6 Ni S4, 2(C5 H6 N2 O2)'
_chemical_formula_sum 'C14 H20 N10 Ni O4 S4'
_chemical_formula_weight 579.35
_chemical_name_systematic
;
 ?
;
_space_group_crystal_system triclinic
_space_group_IT_number 2
_space_group_name_Hall '-P 1'
_space_group_name_H-M_alt 'P -1'
_symmetry_space_group_name_Hall '-P 1'
_symmetry_space_group_name_H-M 'P -1'
_atom_sites_solution_hydrogens mixed
_audit_creation_method SHELXL-2013
_cell_angle_alpha 104.418(3)
_cell_angle_beta 98.826(3)
_cell_angle_gamma 95.465(3)
_cell_formula_units_Z 1
_cell_length_a 7.5968(5)
_cell_length_b 8.2841(5)
_cell_length_c 9.0845(6)
_cell_measurement_reflns_used 14302
_cell_measurement_temperature 150(2)
_cell_measurement_theta_max 27.485
_cell_measurement_theta_min 2.910
_cell_volume 541.80(6)
_computing_cell_refinement 'HKL Scalepack (Otwinowski & Minor, 1997)'
_computing_data_collection 'Collect (Nonius BV, 1997-2000)'
_computing_data_reduction
;
 DENZO-SCALEPACK Z. Otwinowski and W. Minor, " 
 Processing of X-ray Diffraction Data Collected in Oscillation Mode ", 
 Methods in Enzymology, Volume 276: Macromolecular Crystallography, 
 part A, p.307-326, 1997,C.W. Carter, Jr. & R. M. Sweet, Eds., Academic Press.
;
_computing_molecular_graphics 'ORTEP3 for Windows - Farrugia, L. J. J. Appl. Crystallogr. 1997, 30, 565'
_computing_publication_material
;
 'WinGX publication routines, Farrugia, 
 L. J., J. Appl. Crystallogr., 1999, 32, 837-838
;
_computing_structure_refinement
;
 SHELXL-2012 (Sheldrick, 2012)
 Sheldrick GM (2008) Acta Crystallogr A64:112--122 and 
 C. B. H\"ubschle, G. M. Sheldrick and B. Dittrich
 ShelXle: a Qt graphical user interface for SHELXL
 J. Appl. Cryst., 44, (2011) 1281-1284.
;
_computing_structure_solution
; 
 SIR97- Altomare A., Burla M.C., Camalli M., Cascarano G.L., Giacovazzo C. , 
 Guagliardi A., Moliterni A.G.G., Polidori G.,Spagna R. 
 (1999) J. Appl. Cryst. 32, 115-119
;
_diffrn_ambient_temperature 150(2)
_diffrn_measured_fraction_theta_full 0.968
_diffrn_measured_fraction_theta_max 0.971
_diffrn_measurement_device_type 'Nonius Kappa CCD'
_diffrn_measurement_method '176 2.0 degree images with \w scans'
_diffrn_radiation_monochromator graphite
_diffrn_radiation_source 'fine-focus sealed tube'
_diffrn_radiation_type MoK\a
_diffrn_radiation_wavelength 0.71073
_diffrn_reflns_av_R_equivalents 0.0581
_diffrn_reflns_av_unetI/netI 0.0559
_diffrn_reflns_Laue_measured_fraction_full 0.968
_diffrn_reflns_Laue_measured_fraction_max 0.971
_diffrn_reflns_limit_h_max 9
_diffrn_reflns_limit_h_min -9
_diffrn_reflns_limit_k_max 10
_diffrn_reflns_limit_k_min -10
_diffrn_reflns_limit_l_max 11
_diffrn_reflns_limit_l_min -11
_diffrn_reflns_number 7488
_diffrn_reflns_point_group_measured_fraction_full 0.968
_diffrn_reflns_point_group_measured_fraction_max 0.971
_diffrn_reflns_theta_full 25.242
_diffrn_reflns_theta_max 27.535
_diffrn_reflns_theta_min 7.434
_exptl_absorpt_coefficient_mu 1.328
_exptl_absorpt_correction_T_max 0.941
_exptl_absorpt_correction_T_min 0.791
_exptl_absorpt_correction_type multi-scan
_exptl_absorpt_process_details
;
multi-scan from symmetry-related measurements 
 Sortav (Blessing 1995)
;
_exptl_crystal_colour colourless
_exptl_crystal_density_diffrn 1.776
_exptl_crystal_description block
_exptl_crystal_F_000 298
_exptl_crystal_size_max 0.300
_exptl_crystal_size_mid 0.300
_exptl_crystal_size_min 0.050
_refine_diff_density_max 0.495
_refine_diff_density_min -0.755
_refine_diff_density_rms 0.091
_refine_ls_extinction_method none
_refine_ls_goodness_of_fit_ref 1.093
_refine_ls_hydrogen_treatment mixed
_refine_ls_matrix_type full
_refine_ls_number_parameters 176
_refine_ls_number_reflns 2425
_refine_ls_number_restraints 0
_refine_ls_restrained_S_all 1.093
_refine_ls_R_factor_all 0.0594
_refine_ls_R_factor_gt 0.0450
_refine_ls_shift/su_max 0.000
_refine_ls_shift/su_mean 0.000
_refine_ls_structure_factor_coef Fsqd
_refine_ls_weighting_details 'w=1/[\s^2^(Fo^2^)+(0.0424P)^2^+0.7622P] where P=(Fo^2^+2Fc^2^)/3'
_refine_ls_weighting_scheme calc
_refine_ls_wR_factor_gt 0.1099
_refine_ls_wR_factor_ref 0.1186
_reflns_Friedel_coverage 0.000
_reflns_number_gt 1994
_reflns_number_total 2425
_reflns_threshold_expression 'I > 2\s(I)'
_cod_data_source_file c4dt00554f1.cif
_cod_data_source_block Compound-9a-h06kcm16
_cod_depositor_comments 'Adding full bibliography for 7029587--7029593.cif.'
_cod_database_code 7029593
_shelx_space_group_comment
;
The symmetry employed for this shelxl refinement is uniquely defined
by the following loop, which should always be used as a source of
symmetry information in preference to the above space-group names.
They are only intended as comments.
;
_shelx_estimated_absorpt_t_min 0.691
_shelx_estimated_absorpt_t_max 0.937
_shelxl_version_number 2013-3

loop_
_space_group_symop_operation_xyz
'x, y, z'
'-x, -y, -z'

loop_
_atom_site_label
_atom_site_type_symbol
_atom_site_fract_x
_atom_site_fract_y
_atom_site_fract_z
_atom_site_U_iso_or_equiv
_atom_site_adp_type
_atom_site_occupancy
_atom_site_site_symmetry_order
_atom_site_calc_flag
_atom_site_refinement_flags_posn
_atom_site_refinement_flags_adp
_atom_site_refinement_flags_occupancy
Ni Ni 0.5000 0.5000 0.5000 0.02445(18) Uani 1 2 d S . P
S1 S 0.47064(12) 0.76475(10) 0.55407(9) 0.0307(2) Uani 1 1 d . . .
S2 S 0.51549(12) 0.48487(10) 0.73485(9) 0.0284(2) Uani 1 1 d . . .
N1 N 0.5755(5) 1.0460(4) 0.7619(4) 0.0375(7) Uani 1 1 d . . .
H1A H 0.554(6) 1.089(6) 0.677(5) 0.039(11) Uiso 1 1 d . . .
H1B H 0.634(7) 1.121(7) 0.854(7) 0.053(13) Uiso 1 1 d . . .
C1 C 0.5668(5) 0.8804(4) 0.7416(4) 0.0280(6) Uani 1 1 d . . .
N2 N 0.6328(4) 0.8311(3) 0.8654(3) 0.0284(6) Uani 1 1 d . . .
C2 C 0.6185(5) 0.6689(4) 0.8700(4) 0.0274(6) Uani 1 1 d . . .
N3 N 0.6913(5) 0.6438(4) 1.0037(3) 0.0336(7) Uani 1 1 d . . .
H3A H 0.699(6) 0.542(6) 1.005(5) 0.040(11) Uiso 1 1 d . . .
H3B H 0.730(6) 0.726(6) 1.084(6) 0.042(12) Uiso 1 1 d . . .
O1 O 0.7777(4) 1.2918(3) 1.0276(3) 0.0334(5) Uani 1 1 d . . .
C3 C 0.8592(5) 1.2605(4) 1.1439(4) 0.0290(7) Uani 1 1 d . . .
N4 N 0.8349(4) 1.0971(4) 1.1601(4) 0.0320(6) Uani 1 1 d . . .
H4 H 0.767(6) 1.025(6) 1.084(6) 0.040(12) Uiso 1 1 d . . .
C4 C 0.9037(5) 1.0483(4) 1.2885(4) 0.0315(7) Uani 1 1 d . . .
O2 O 0.8607(4) 0.9047(3) 1.3010(3) 0.0391(6) Uani 1 1 d . . .
N5 N 1.0219(4) 1.1676(4) 1.3995(4) 0.0327(6) Uani 1 1 d . . .
H5 H 1.061(9) 1.136(8) 1.487(8) 0.073(17) Uiso 1 1 d . . .
C5 C 1.0604(5) 1.3290(4) 1.3879(4) 0.0303(7) Uani 1 1 d . . .
H5A H 1.1435 1.4073 1.4688 0.036 Uiso 1 1 calc R U .
C6 C 0.9850(5) 1.3808(4) 1.2664(4) 0.0294(7) Uani 1 1 d . . .
C7 C 1.0208(5) 1.5572(4) 1.2547(4) 0.0345(7) Uani 1 1 d . . .
H7A H 1.1147 1.6220 1.3413 0.052 Uiso 1 1 calc R U .
H7B H 0.9103 1.6091 1.2582 0.052 Uiso 1 1 calc R U .
H7C H 1.0607 1.5562 1.1570 0.052 Uiso 1 1 calc R U .

loop_
_atom_site_aniso_label
_atom_site_aniso_U_11
_atom_site_aniso_U_22
_atom_site_aniso_U_33
_atom_site_aniso_U_23
_atom_site_aniso_U_13
_atom_site_aniso_U_12
Ni 0.0307(3) 0.0185(3) 0.0231(3) 0.0071(2) 0.0004(2) 0.0020(2)
S1 0.0447(5) 0.0198(4) 0.0247(4) 0.0067(3) -0.0035(3) 0.0053(3)
S2 0.0400(5) 0.0206(4) 0.0240(4) 0.0082(3) 0.0021(3) 0.0012(3)
N1 0.056(2) 0.0211(14) 0.0310(15) 0.0087(12) -0.0069(14) 0.0035(13)
C1 0.0335(17) 0.0237(15) 0.0257(15) 0.0067(12) 0.0023(13) 0.0038(12)
N2 0.0373(15) 0.0193(13) 0.0268(13) 0.0070(10) -0.0002(11) 0.0029(11)
C2 0.0347(17) 0.0215(14) 0.0261(15) 0.0078(12) 0.0046(13) 0.0023(12)
N3 0.0533(19) 0.0223(14) 0.0237(14) 0.0087(12) -0.0011(13) 0.0044(13)
O1 0.0451(14) 0.0248(11) 0.0284(12) 0.0097(9) -0.0024(10) 0.0033(10)
C3 0.0376(18) 0.0227(15) 0.0261(15) 0.0082(12) 0.0012(13) 0.0052(13)
N4 0.0440(17) 0.0214(13) 0.0281(14) 0.0088(12) -0.0028(13) 0.0019(12)
C4 0.0389(18) 0.0264(16) 0.0302(16) 0.0105(13) 0.0042(14) 0.0058(14)
O2 0.0534(16) 0.0253(12) 0.0364(13) 0.0131(10) -0.0047(11) 0.0021(11)
N5 0.0412(16) 0.0269(14) 0.0301(14) 0.0116(12) -0.0005(12) 0.0060(12)
C5 0.0324(17) 0.0278(16) 0.0299(16) 0.0081(13) 0.0030(13) 0.0038(13)
C6 0.0324(17) 0.0267(16) 0.0293(16) 0.0082(13) 0.0039(13) 0.0051(13)
C7 0.0394(19) 0.0307(17) 0.0344(18) 0.0126(14) 0.0036(14) 0.0052(14)

loop_
_atom_type_symbol
_atom_type_description
_atom_type_scat_dispersion_real
_atom_type_scat_dispersion_imag
_atom_type_scat_source
C C 0.0033 0.0016 'International Tables Vol C Tables 4.2.6.8 and 6.1.1.4'
H H 0.0000 0.0000 'International Tables Vol C Tables 4.2.6.8 and 6.1.1.4'
N N 0.0061 0.0033 'International Tables Vol C Tables 4.2.6.8 and 6.1.1.4'
O O 0.0106 0.0060 'International Tables Vol C Tables 4.2.6.8 and 6.1.1.4'
S S 0.1246 0.1234 'International Tables Vol C Tables 4.2.6.8 and 6.1.1.4'
Ni Ni 0.3393 1.1124 'International Tables Vol C Tables 4.2.6.8 and 6.1.1.4'

loop_
_geom_angle_atom_site_label_1
_geom_angle_atom_site_label_2
_geom_angle_atom_site_label_3
_geom_angle
_geom_angle_site_symmetry_1
_geom_angle_site_symmetry_3
S2 Ni S2 180.0 . 2_666
S2 Ni S1 85.50(3) . 2_666
S2 Ni S1 94.50(3) 2_666 2_666
S2 Ni S1 94.50(3) . .
S2 Ni S1 85.50(3) 2_666 .
S1 Ni S1 180.0 2_666 .
C1 S1 Ni 115.11(11) . .
C2 S2 Ni 113.13(11) . .
C1 N1 H1A 120(3) . .
C1 N1 H1B 121(3) . .
H1A N1 H1B 116(4) . .
N1 C1 N2 115.8(3) . .
N1 C1 S1 113.2(2) . .
N2 C1 S1 131.0(2) . .
C1 N2 C2 123.6(3) . .
N3 C2 N2 115.2(3) . .
N3 C2 S2 112.9(2) . .
N2 C2 S2 131.8(2) . .
C2 N3 H3A 117(3) . .
C2 N3 H3B 121(3) . .
H3A N3 H3B 122(4) . .
O1 C3 N4 119.4(3) . .
O1 C3 C6 124.9(3) . .
N4 C3 C6 115.7(3) . .
C4 N4 C3 125.4(3) . .
C4 N4 H4 119(3) . .
C3 N4 H4 115(3) . .
O2 C4 N5 122.8(3) . .
O2 C4 N4 121.7(3) . .
N5 C4 N4 115.5(3) . .
C4 N5 C5 122.1(3) . .
C4 N5 H5 115(4) . .
C5 N5 H5 123(4) . .
C6 C5 N5 122.8(3) . .
C6 C5 H5A 118.6 . .
N5 C5 H5A 118.6 . .
C5 C6 C3 118.1(3) . .
C5 C6 C7 123.4(3) . .
C3 C6 C7 118.5(3) . .
C6 C7 H7A 109.5 . .
C6 C7 H7B 109.5 . .
H7A C7 H7B 109.5 . .
C6 C7 H7C 109.5 . .
H7A C7 H7C 109.5 . .
H7B C7 H7C 109.5 . .

loop_
_geom_bond_atom_site_label_1
_geom_bond_atom_site_label_2
_geom_bond_distance
_geom_bond_site_symmetry_2
Ni S2 2.1541(8) .
Ni S2 2.1541(8) 2_666
Ni S1 2.1660(8) 2_666
Ni S1 2.1660(8) .
S1 C1 1.739(3) .
S2 C2 1.729(3) .
N1 C1 1.331(4) .
N1 H1A 0.93(5) .
N1 H1B 0.92(6) .
C1 N2 1.334(4) .
N2 C2 1.350(4) .
C2 N3 1.329(4) .
N3 H3A 0.86(5) .
N3 H3B 0.86(5) .
O1 C3 1.238(4) .
C3 N4 1.396(4) .
C3 C6 1.444(5) .
N4 C4 1.373(4) .
N4 H4 0.86(5) .
C4 O2 1.241(4) .
C4 N5 1.363(5) .
N5 C5 1.375(4) .
N5 H5 0.91(7) .
C5 C6 1.349(5) .
C5 H5A 0.9500 .
C6 C7 1.493(5) .
C7 H7A 0.9800 .
C7 H7B 0.9800 .
C7 H7C 0.9800 .

loop_
_geom_hbond_atom_site_label_D
_geom_hbond_atom_site_label_H
_geom_hbond_atom_site_label_A
_geom_hbond_distance_DH
_geom_hbond_distance_HA
_geom_hbond_distance_DA
_geom_hbond_angle_DHA
_geom_hbond_site_symmetry_A
N1 H1A S1 0.93(5) 2.66(5) 3.586(3) 174(4) 2_676
N1 H1B O1 0.92(6) 1.94(6) 2.855(4) 171(5) .
N3 H3A O1 0.86(5) 2.26(5) 3.101(4) 168(4) 1_545
N3 H3B O2 0.86(5) 2.17(5) 3.020(4) 169(4) .
N4 H4 N2 0.86(5) 2.24(5) 3.088(4) 170(4) .
N5 H5 O2 0.91(7) 2.04(7) 2.954(4) 172(6) 2_778
